data_7715054
loop_
_publ_author_name
'He, Yu-Ru'
'Zhang, Mi'
'Huang, Wen-Hui'
'Xue, Xiang-Xian'
'Zhou, Zi-Qin'
'Feng, Li-Na'
'Yang, Jian-Hui'
'Liu, Bin'

_publ_section_title
;
 Edge-sharing bi-octahedral diruthenium(IV,IV) compounds containing Ru-Ru
 bonds chelated and bridged by two carbonate and two oxo groups.
;
_journal_issue 10
_journal_name_full 'Dalton transactions (Cambridge, England : 2003)'
_journal_page_first 4598
_journal_page_last 4606
_journal_paper_doi 10.1039/d3dt03864e
_journal_volume 53
_journal_year 2024
_chemical_formula_moiety 'Cl5 H2 O Ru, 2 K'
_chemical_formula_sum 'Cl5 H2 K2 O Ru'
_chemical_formula_weight 374.54
_space_group_crystal_system orthorhombic
_space_group_IT_number 62
_space_group_name_Hall '-P 2ac 2n'
_space_group_name_H-M_alt 'P n m a'
_atom_sites_solution_hydrogens difmap
_audit_creation_method SHELXL-2018/3
_audit_update_record
;
2023-12-21 deposited with the CCDC.	2024-01-15 downloaded from the CCDC.
;
_cell_angle_alpha 90
_cell_angle_beta 90
_cell_angle_gamma 90
_cell_formula_units_Z 4
_cell_length_a 13.5704(17)
_cell_length_b 9.6330(12)
_cell_length_c 7.0067(9)
_cell_measurement_reflns_used 1459
_cell_measurement_temperature 296(2)
_cell_measurement_theta_max 27.06
_cell_measurement_theta_min 3.272
_cell_volume 915.9(2)
_computing_cell_refinement 'Bruker SAINT'
_computing_data_collection 'Bruker APEX2'
_computing_data_reduction 'Bruker SAINT'
_computing_molecular_graphics 'Bruker SHELXTL'
_computing_publication_material 'Bruker SHELXTL'
_computing_structure_refinement 'SHELXL-2018/3 (Sheldrick, 2018)'
_computing_structure_solution 'SHELXS-97 (Sheldrick, 2008)'
_diffrn_ambient_temperature 296(2)
_diffrn_measured_fraction_theta_full 0.998
_diffrn_measured_fraction_theta_max 0.994
_diffrn_measurement_device_type 'Bruker APEX-II CCD'
_diffrn_measurement_method '\f and \w scans'
_diffrn_radiation_type MoK\a
_diffrn_radiation_wavelength 0.71073
_diffrn_reflns_av_R_equivalents 0.0337
_diffrn_reflns_av_unetI/netI 0.0269
_diffrn_reflns_Laue_measured_fraction_full 0.998
_diffrn_reflns_Laue_measured_fraction_max 0.994
_diffrn_reflns_limit_h_max 14
_diffrn_reflns_limit_h_min -17
_diffrn_reflns_limit_k_max 10
_diffrn_reflns_limit_k_min -12
_diffrn_reflns_limit_l_max 9
_diffrn_reflns_limit_l_min -9
_diffrn_reflns_number 5036
_diffrn_reflns_point_group_measured_fraction_full 0.998
_diffrn_reflns_point_group_measured_fraction_max 0.994
_diffrn_reflns_theta_full 25.242
_diffrn_reflns_theta_max 27.342
_diffrn_reflns_theta_min 3.002
_exptl_absorpt_coefficient_mu 4.002
_exptl_absorpt_correction_T_max 0.480
_exptl_absorpt_correction_T_min 0.395
_exptl_absorpt_correction_type multi-scan
_exptl_absorpt_process_details sadabs
_exptl_crystal_colour brown
_exptl_crystal_density_diffrn 2.716
_exptl_crystal_description block
_exptl_crystal_F_000 708
_exptl_crystal_size_max 0.300
_exptl_crystal_size_mid 0.200
_exptl_crystal_size_min 0.180
_refine_diff_density_max 1.457
_refine_diff_density_min -0.691
_refine_diff_density_rms 0.126
_refine_ls_extinction_method none
_refine_ls_goodness_of_fit_ref 1.012
_refine_ls_hydrogen_treatment refall
_refine_ls_matrix_type full
_refine_ls_number_parameters 56
_refine_ls_number_reflns 1092
_refine_ls_number_restraints 3
_refine_ls_restrained_S_all 1.015
_refine_ls_R_factor_all 0.0417
_refine_ls_R_factor_gt 0.0323
_refine_ls_shift/su_max 0.005
_refine_ls_shift/su_mean 0.001
_refine_ls_structure_factor_coef Fsqd
_refine_ls_weighting_details 'w=1/[\s^2^(Fo^2^)+(0.0397P)^2^+1.9654P] where P=(Fo^2^+2Fc^2^)/3'
_refine_ls_weighting_scheme calc
_refine_ls_wR_factor_gt 0.0754
_refine_ls_wR_factor_ref 0.0812
_reflns_Friedel_coverage 0.000
_reflns_number_gt 899
_reflns_number_total 1092
_reflns_threshold_expression 'I > 2\s(I)'
_cod_data_source_file d3dt03864e2.cif
_cod_data_source_block RuCl
_cod_depositor_comments 'Adding full bibliography for 7715050--7715056.cif.'
_cod_database_code 7715054
_shelx_shelxl_version_number 2018/3
_shelx_space_group_comment
;
The symmetry employed for this shelxl refinement is uniquely defined
by the following loop, which should always be used as a source of
symmetry information in preference to the above space-group names.
They are only intended as comments.
;
_shelx_estimated_absorpt_t_min 0.380
_shelx_estimated_absorpt_t_max 0.533

loop_
_space_group_symop_operation_xyz
'x, y, z'
'-x+1/2, -y, z+1/2'
'x+1/2, -y+1/2, -z+1/2'
'-x, y+1/2, -z'
'-x, -y, -z'
'x-1/2, y, -z-1/2'
'-x-1/2, y-1/2, z-1/2'
'x, -y-1/2, z'

loop_
_atom_site_label
_atom_site_type_symbol
_atom_site_fract_x
_atom_site_fract_y
_atom_site_fract_z
_atom_site_U_iso_or_equiv
_atom_site_adp_type
_atom_site_occupancy
_atom_site_site_symmetry_order
_atom_site_calc_flag
_atom_site_refinement_flags_posn
_atom_site_refinement_flags_adp
_atom_site_refinement_flags_occupancy
_atom_site_disorder_assembly
_atom_site_disorder_group
Ru1 Ru 0.11011(3) 0.750000 0.19039(7) 0.02525(16) Uani 1 2 d S T P . .
Cl1 Cl 0.10768(9) 0.99560(11) 0.18894(18) 0.0416(3) Uani 1 1 d . . . . .
Cl2 Cl 0.00418(12) 0.750000 0.4580(3) 0.0435(4) Uani 1 2 d S T P . .
Cl4 Cl 0.21480(14) 0.750000 -0.0759(2) 0.0473(4) Uani 1 2 d S T P . .
Cl5 Cl 0.24622(11) 0.750000 0.3927(2) 0.0332(3) Uani 1 2 d S T P . .
O1 O -0.0134(4) 0.750000 0.0090(8) 0.0438(12) Uani 1 2 d DS T P . .
K1 K 0.14650(9) 1.00169(12) -0.35004(17) 0.0498(3) Uani 1 1 d . . . . .
H1 H 0.016(3) 0.750000 -0.095(5) 0.011(15) Uiso 1 2 d DS . P . .
H2 H -0.055(5) 0.683(7) 0.022(11) 0.05(3) Uiso 0.5 1 d D . P . .

loop_
_atom_site_aniso_label
_atom_site_aniso_U_11
_atom_site_aniso_U_22
_atom_site_aniso_U_33
_atom_site_aniso_U_23
_atom_site_aniso_U_13
_atom_site_aniso_U_12
Ru1 0.0256(3) 0.0217(2) 0.0284(3) 0.000 -0.00312(19) 0.000
Cl1 0.0497(7) 0.0224(5) 0.0527(7) 0.0027(5) -0.0146(6) -0.0004(4)
Cl2 0.0375(8) 0.0420(9) 0.0511(9) 0.000 0.0132(8) 0.000
Cl4 0.0574(11) 0.0539(10) 0.0305(8) 0.000 0.0107(8) 0.000
Cl5 0.0320(8) 0.0352(8) 0.0324(7) 0.000 -0.0089(6) 0.000
O1 0.040(3) 0.035(3) 0.056(3) 0.000 -0.027(3) 0.000
K1 0.0513(7) 0.0423(6) 0.0558(7) -0.0055(5) -0.0080(5) 0.0013(5)

loop_
_atom_type_symbol
_atom_type_description
_atom_type_scat_dispersion_real
_atom_type_scat_dispersion_imag
_atom_type_scat_source
Cl Cl 0.1484 0.1585 'International Tables Vol C Tables 4.2.6.8 and 6.1.1.4'
K K 0.2009 0.2494 'International Tables Vol C Tables 4.2.6.8 and 6.1.1.4'
O O 0.0106 0.0060 'International Tables Vol C Tables 4.2.6.8 and 6.1.1.4'
Ru Ru -1.2594 0.8363 'International Tables Vol C Tables 4.2.6.8 and 6.1.1.4'
H H 0.0000 0.0000 'International Tables Vol C Tables 4.2.6.8 and 6.1.1.4'

loop_
_geom_angle_atom_site_label_1
_geom_angle_atom_site_label_2
_geom_angle_atom_site_label_3
_geom_angle
_geom_angle_site_symmetry_1
_geom_angle_site_symmetry_3
_geom_angle_publ_flag
O1 Ru1 Cl5 179.66(17) . . ?
O1 Ru1 Cl4 90.12(17) . . ?
Cl5 Ru1 Cl4 90.22(6) . . ?
O1 Ru1 Cl2 89.69(17) . . ?
Cl5 Ru1 Cl2 89.97(6) . . ?
Cl4 Ru1 Cl2 179.81(6) . . ?
O1 Ru1 Cl1 89.21(3) . . ?
Cl5 Ru1 Cl1 90.78(3) . . ?
Cl4 Ru1 Cl1 90.29(3) . . ?
Cl2 Ru1 Cl1 89.71(3) . . ?
O1 Ru1 Cl1 89.21(3) . 8_575 ?
Cl5 Ru1 Cl1 90.79(3) . 8_575 ?
Cl4 Ru1 Cl1 90.29(3) . 8_575 ?
Cl2 Ru1 Cl1 89.71(3) . 8_575 ?
Cl1 Ru1 Cl1 178.32(6) . 8_575 ?
O1 Ru1 K1 125.16(11) . 1_556 ?
Cl5 Ru1 K1 54.60(3) . 1_556 ?
Cl4 Ru1 K1 123.86(4) . 1_556 ?
Cl2 Ru1 K1 56.27(4) . 1_556 ?
Cl1 Ru1 K1 53.71(3) . 1_556 ?
Cl1 Ru1 K1 127.02(4) 8_575 1_556 ?
O1 Ru1 K1 125.16(11) . 8_576 ?
Cl5 Ru1 K1 54.60(3) . 8_576 ?
Cl4 Ru1 K1 123.86(4) . 8_576 ?
Cl2 Ru1 K1 56.27(4) . 8_576 ?
Cl1 Ru1 K1 127.02(4) . 8_576 ?
Cl1 Ru1 K1 53.71(3) 8_575 8_576 ?
K1 Ru1 K1 73.32(4) 1_556 8_576 ?
O1 Ru1 K1 127.01(11) . 2_575 ?
Cl5 Ru1 K1 53.22(3) . 2_575 ?
Cl4 Ru1 K1 57.00(4) . 2_575 ?
Cl2 Ru1 K1 123.13(4) . 2_575 ?
Cl1 Ru1 K1 54.96(4) . 2_575 ?
Cl1 Ru1 K1 126.59(4) 8_575 2_575 ?
K1 Ru1 K1 66.88(2) 1_556 2_575 ?
K1 Ru1 K1 107.82(2) 8_576 2_575 ?
O1 Ru1 K1 127.01(11) . 7_656 ?
Cl5 Ru1 K1 53.22(3) . 7_656 ?
Cl4 Ru1 K1 57.00(4) . 7_656 ?
Cl2 Ru1 K1 123.13(4) . 7_656 ?
Cl1 Ru1 K1 126.59(4) . 7_656 ?
Cl1 Ru1 K1 54.97(4) 8_575 7_656 ?
K1 Ru1 K1 107.82(2) 1_556 7_656 ?
K1 Ru1 K1 66.88(2) 8_576 7_656 ?
K1 Ru1 K1 71.63(3) 2_575 7_656 ?
Ru1 Cl1 K1 90.65(4) . 1_556 ?
Ru1 Cl1 K1 89.67(4) . 2_575 ?
K1 Cl1 K1 85.41(4) 1_556 2_575 ?
Ru1 Cl1 K1 91.10(4) . 5_575 ?
K1 Cl1 K1 81.14(4) 1_556 5_575 ?
K1 Cl1 K1 166.53(4) 2_575 5_575 ?
Ru1 Cl2 K1 101.47(5) . 4_545 ?
Ru1 Cl2 K1 101.47(5) . 5_575 ?
K1 Cl2 K1 95.30(6) 4_545 5_575 ?
Ru1 Cl2 K1 88.17(4) . 1_556 ?
K1 Cl2 K1 169.89(6) 4_545 1_556 ?
K1 Cl2 K1 85.63(3) 5_575 1_556 ?
Ru1 Cl2 K1 88.17(4) . 8_576 ?
K1 Cl2 K1 85.63(3) 4_545 8_576 ?
K1 Cl2 K1 169.89(6) 5_575 8_576 ?
K1 Cl2 K1 91.70(6) 1_556 8_576 ?
Ru1 Cl4 K1 107.42(5) . . ?
Ru1 Cl4 K1 107.42(5) . 8_575 ?
K1 Cl4 K1 97.32(6) . 8_575 ?
Ru1 Cl4 K1 88.02(4) . 2_575 ?
K1 Cl4 K1 84.74(2) . 2_575 ?
K1 Cl4 K1 162.83(6) 8_575 2_575 ?
Ru1 Cl4 K1 88.02(4) . 7_656 ?
K1 Cl4 K1 162.83(6) . 7_656 ?
K1 Cl4 K1 84.74(2) 8_575 7_656 ?
K1 Cl4 K1 88.42(6) 2_575 7_656 ?
Ru1 Cl5 K1 92.09(4) . 7_656 ?
Ru1 Cl5 K1 92.09(4) . 2_575 ?
K1 Cl5 K1 93.79(6) 7_656 2_575 ?
Ru1 Cl5 K1 90.41(4) . 1_556 ?
K1 Cl5 K1 177.50(5) 7_656 1_556 ?
K1 Cl5 K1 85.96(2) 2_575 1_556 ?
Ru1 Cl5 K1 90.41(4) . 8_576 ?
K1 Cl5 K1 85.96(2) 7_656 8_576 ?
K1 Cl5 K1 177.50(5) 2_575 8_576 ?
K1 Cl5 K1 94.18(6) 1_556 8_576 ?
Ru1 O1 H1 99(4) . . ?
Ru1 O1 H2 117(7) . . ?
H1 O1 H2 114(5) . . ?
Ru1 O1 H2 117(7) . 8_575 ?
H1 O1 H2 114(5) . 8_575 ?
H2 O1 H2 97(10) . 8_575 ?
Cl4 K1 Cl2 151.08(6) . 5_575 ?
Cl4 K1 Cl1 128.30(5) . 1_554 ?
Cl2 K1 Cl1 71.39(4) 5_575 1_554 ?
Cl4 K1 Cl5 96.42(4) . 2_574 ?
Cl2 K1 Cl5 82.10(4) 5_575 2_574 ?
Cl1 K1 Cl5 126.65(5) 1_554 2_574 ?
Cl4 K1 Cl5 69.92(4) . 1_554 ?
Cl2 K1 Cl5 132.24(5) 5_575 1_554 ?
Cl1 K1 Cl5 61.01(4) 1_554 1_554 ?
Cl5 K1 Cl5 129.47(4) 2_574 1_554 ?
Cl4 K1 Cl1 70.81(4) . 2_574 ?
Cl2 K1 Cl1 130.01(5) 5_575 2_574 ?
Cl1 K1 Cl1 103.95(5) 1_554 2_574 ?
Cl5 K1 Cl1 60.60(4) 2_574 2_574 ?
Cl5 K1 Cl1 69.07(4) 1_554 2_574 ?
Cl4 K1 Cl2 82.07(4) . 1_554 ?
Cl2 K1 Cl2 94.37(3) 5_575 1_554 ?
Cl1 K1 Cl2 60.16(4) 1_554 1_554 ?
Cl5 K1 Cl2 169.89(6) 2_574 1_554 ?
Cl5 K1 Cl2 59.43(4) 1_554 1_554 ?
Cl1 K1 Cl2 127.43(5) 2_574 1_554 ?
Cl4 K1 Cl4 129.82(4) . 2_574 ?
Cl2 K1 Cl4 73.95(4) 5_575 2_574 ?
Cl1 K1 Cl4 69.24(4) 1_554 2_574 ?
Cl5 K1 Cl4 59.11(4) 2_574 2_574 ?
Cl5 K1 Cl4 92.02(4) 1_554 2_574 ?
Cl1 K1 Cl4 59.03(4) 2_574 2_574 ?
Cl2 K1 Cl4 129.07(5) 1_554 2_574 ?
Cl4 K1 Cl1 95.35(5) . 5_575 ?
Cl2 K1 Cl1 57.79(4) 5_575 5_575 ?
Cl1 K1 Cl1 98.86(4) 1_554 5_575 ?
Cl5 K1 Cl1 104.81(4) 2_574 5_575 ?
Cl5 K1 Cl1 124.27(4) 1_554 5_575 ?
Cl1 K1 Cl1 157.18(4) 2_574 5_575 ?
Cl2 K1 Cl1 65.53(4) 1_554 5_575 ?
Cl4 K1 Cl1 131.29(5) 2_574 5_575 ?
Cl4 K1 Ru1 93.34(4) . 1_554 ?
Cl2 K1 Ru1 100.31(4) 5_575 1_554 ?
Cl1 K1 Ru1 35.64(2) 1_554 1_554 ?
Cl5 K1 Ru1 154.37(5) 2_574 1_554 ?
Cl5 K1 Ru1 34.99(3) 1_554 1_554 ?
Cl1 K1 Ru1 100.99(4) 2_574 1_554 ?
Cl2 K1 Ru1 35.56(3) 1_554 1_554 ?
Cl4 K1 Ru1 96.73(4) 2_574 1_554 ?
Cl1 K1 Ru1 97.78(3) 5_575 1_554 ?
Cl4 K1 Ru1 99.57(4) . 2_574 ?
Cl2 K1 Ru1 95.41(4) 5_575 2_574 ?
Cl1 K1 Ru1 102.06(4) 1_554 2_574 ?
Cl5 K1 Ru1 34.69(3) 2_574 2_574 ?
Cl5 K1 Ru1 97.82(4) 1_554 2_574 ?
Cl1 K1 Ru1 35.37(2) 2_574 2_574 ?
Cl2 K1 Ru1 155.40(5) 1_554 2_574 ?
Cl4 K1 Ru1 34.98(3) 2_574 2_574 ?
Cl1 K1 Ru1 137.91(4) 5_575 2_574 ?
Ru1 K1 Ru1 120.17(3) 1_554 2_574 ?
Cl4 K1 K1 49.53(3) . 2_575 ?
Cl2 K1 K1 125.66(5) 5_575 2_575 ?
Cl1 K1 K1 150.51(5) 1_554 2_575 ?
Cl5 K1 K1 47.34(3) 2_574 2_575 ?
Cl5 K1 K1 99.42(5) 1_554 2_575 ?
Cl1 K1 K1 46.60(4) 2_574 2_575 ?
Cl2 K1 K1 131.52(5) 1_554 2_575 ?
Cl4 K1 K1 91.24(5) 2_574 2_575 ?
Cl1 K1 K1 110.61(3) 5_575 2_575 ?
Ru1 K1 K1 133.66(4) 1_554 2_575 ?
Ru1 K1 K1 56.27(3) 2_574 2_575 ?

loop_
_geom_bond_atom_site_label_1
_geom_bond_atom_site_label_2
_geom_bond_distance
_geom_bond_site_symmetry_2
_geom_bond_publ_flag
Ru1 O1 2.104(4) . ?
Ru1 Cl5 2.3284(14) . ?
Ru1 Cl4 2.3452(17) . ?
Ru1 Cl2 2.3628(17) . ?
Ru1 Cl1 2.3661(11) . ?
Ru1 Cl1 2.3661(11) 8_575 ?
Ru1 K1 4.0609(12) 1_556 ?
Ru1 K1 4.0609(12) 8_576 ?
Ru1 K1 4.0879(13) 2_575 ?
Ru1 K1 4.0879(13) 7_656 ?
Cl1 K1 3.2734(17) 1_556 ?
Cl1 K1 3.3472(18) 2_575 ?
Cl1 K1 3.6294(18) 5_575 ?
Cl2 K1 3.2365(16) 4_545 ?
Cl2 K1 3.2365(16) 5_575 ?
Cl2 K1 3.3789(17) 1_556 ?
Cl2 K1 3.3789(17) 8_576 ?
Cl4 K1 3.2291(16) . ?
Cl4 K1 3.2291(16) 8_575 ?
Cl4 K1 3.4305(18) 2_575 ?
Cl4 K1 3.4305(18) 7_656 ?
Cl5 K1 3.2763(15) 7_656 ?
Cl5 K1 3.2763(15) 2_575 ?
Cl5 K1 3.3103(16) 1_556 ?
Cl5 K1 3.3103(16) 8_576 ?
O1 H1 0.827(19) . ?
O1 H2 0.86(2) . ?
O1 H2 0.86(2) 8_575 ?
K1 K1 4.4906(16) 2_575 ?
